data_7708588
loop_
_publ_author_name
'Henry, Andrew Timothy'
'Cosby, Taylor P. L.'
'Boyle, Paul D.'
'Baines, Kim M.'

_publ_section_title
;
 Assessing the Lewis Acidity and Catalytic Activity of
 Bis(catecholato)germanes
;
_journal_name_full 'Dalton Transactions'
_journal_paper_doi 10.1039/D1DT03180E
_journal_year 2021
_chemical_formula_sum 'C36 H56 Ge O6'
_chemical_formula_weight 657.39
_space_group_crystal_system monoclinic
_space_group_IT_number 14
_space_group_name_Hall '-P 2ybc'
_space_group_name_H-M_alt 'P 1 21/c 1'
_atom_sites_solution_hydrogens geom
_atom_sites_solution_primary dual
_atom_sites_solution_secondary difmap
_audit_creation_method SHELXL-2016/6
_audit_update_record
;
2021-06-15 deposited with the CCDC.	2021-10-18 downloaded from the CCDC.
;
_cell_angle_alpha 90
_cell_angle_beta 94.130(14)
_cell_angle_gamma 90
_cell_formula_units_Z 2
_cell_length_a 7.091(2)
_cell_length_b 18.355(5)
_cell_length_c 12.889(5)
_cell_measurement_reflns_used 9916
_cell_measurement_temperature 110
_cell_measurement_theta_max 31.86
_cell_measurement_theta_min 2.73
_cell_volume 1673.2(9)
_computing_cell_refinement SAINT
_computing_data_collection Apex3
_computing_data_reduction SAINT
_computing_molecular_graphics Mercury
_computing_publication_material cif2tables.py
_computing_structure_refinement SHELXL
_computing_structure_solution SHELXT
_diffrn_ambient_temperature 110
_diffrn_detector 'CCD plate'
_diffrn_detector_type 'Bruker Apex2'
_diffrn_measured_fraction_theta_full 0.999
_diffrn_measured_fraction_theta_max 0.996
_diffrn_measurement_device '\k-geometry diffractometer'
_diffrn_measurement_device_type 'Bruker Kappa Axis Apex2'
_diffrn_measurement_method 'phi and omega scans'
_diffrn_radiation_type MoK\a
_diffrn_radiation_wavelength 0.71073
_diffrn_reflns_av_R_equivalents 0.0652
_diffrn_reflns_av_unetI/netI 0.0429
_diffrn_reflns_Laue_measured_fraction_full 0.999
_diffrn_reflns_Laue_measured_fraction_max 0.996
_diffrn_reflns_limit_h_max 11
_diffrn_reflns_limit_h_min -11
_diffrn_reflns_limit_k_max 28
_diffrn_reflns_limit_k_min -28
_diffrn_reflns_limit_l_max 20
_diffrn_reflns_limit_l_min -19
_diffrn_reflns_number 56754
_diffrn_reflns_point_group_measured_fraction_full 0.999
_diffrn_reflns_point_group_measured_fraction_max 0.996
_diffrn_reflns_theta_full 25.242
_diffrn_reflns_theta_max 33.841
_diffrn_reflns_theta_min 2.727
_diffrn_source 'sealed tube'
_exptl_absorpt_coefficient_mu 0.959
_exptl_absorpt_correction_T_max 0.7467
_exptl_absorpt_correction_T_min 0.6334
_exptl_absorpt_correction_type multi-scan
_exptl_absorpt_process_details SADABS
_exptl_crystal_colour colourless
_exptl_crystal_density_diffrn 1.305
_exptl_crystal_description plate
_exptl_crystal_F_000 704
_exptl_crystal_size_max 0.294
_exptl_crystal_size_mid 0.153
_exptl_crystal_size_min 0.043
_refine_diff_density_max 2.679
_refine_diff_density_min -0.678
_refine_diff_density_rms 0.089
_refine_ls_extinction_method none
_refine_ls_goodness_of_fit_ref 1.045
_refine_ls_hydrogen_treatment constr
_refine_ls_matrix_type full
_refine_ls_number_parameters 202
_refine_ls_number_reflns 6714
_refine_ls_number_restraints 0
_refine_ls_restrained_S_all 1.045
_refine_ls_R_factor_all 0.0718
_refine_ls_R_factor_gt 0.0487
_refine_ls_shift/su_max 0.000
_refine_ls_shift/su_mean 0.000
_refine_ls_structure_factor_coef Fsqd
_refine_ls_weighting_details 'w=1/[\s^2^(Fo^2^)+(0.0458P)^2^+1.9778P] where P=(Fo^2^+2Fc^2^)/3'
_refine_ls_weighting_scheme calc
_refine_ls_wR_factor_gt 0.1103
_refine_ls_wR_factor_ref 0.1195
_reflns_Friedel_coverage 0.000
_reflns_number_gt 5108
_reflns_number_total 6714
_reflns_threshold_expression 'I > 2\s(I)'
_cod_data_source_file d1dt03180e3.cif
_cod_data_source_block b20002
_cod_original_sg_symbol_H-M 'P 21/c'
_cod_database_code 7708588
_shelx_shelxl_version_number 2016/6
_shelx_space_group_comment
;
The symmetry employed for this shelxl refinement is uniquely defined
by the following loop, which should always be used as a source of
symmetry information in preference to the above space-group names.
They are only intended as comments.
;
_shelx_estimated_absorpt_t_min 0.766
_shelx_estimated_absorpt_t_max 0.960

loop_
_space_group_symop_operation_xyz
'x, y, z'
'-x, y+1/2, -z+1/2'
'-x, -y, -z'
'x, -y-1/2, z-1/2'

loop_
_atom_site_label
_atom_site_type_symbol
_atom_site_fract_x
_atom_site_fract_y
_atom_site_fract_z
_atom_site_U_iso_or_equiv
_atom_site_adp_type
_atom_site_occupancy
_atom_site_site_symmetry_order
_atom_site_calc_flag
_atom_site_refinement_flags_posn
_atom_site_refinement_flags_adp
_atom_site_refinement_flags_occupancy
_atom_site_disorder_assembly
_atom_site_disorder_group
Ge1 Ge 0.500000 0.500000 0.500000 0.01356(7) Uani 1 2 d S . P . .
O1 O 0.40734(18) 0.58917(7) 0.45986(9) 0.0156(2) Uani 1 1 d . . . . .
O2 O 0.42246(18) 0.46357(7) 0.37182(9) 0.0143(2) Uani 1 1 d . . . . .
O3 O 0.76621(19) 0.53043(7) 0.45013(10) 0.0178(2) Uani 1 1 d . . . . .
C1 C 0.3616(2) 0.58827(9) 0.35505(12) 0.0129(3) Uani 1 1 d . . . . .
C2 C 0.3655(2) 0.52001(9) 0.30728(13) 0.0131(3) Uani 1 1 d . . . . .
C3 C 0.3187(2) 0.51243(9) 0.20005(13) 0.0137(3) Uani 1 1 d . . . . .
C4 C 0.2787(2) 0.57729(10) 0.14440(13) 0.0146(3) Uani 1 1 d . . . . .
H4 H 0.247157 0.573910 0.071664 0.018 Uiso 1 1 calc R U . . .
C5 C 0.2828(2) 0.64635(10) 0.19015(13) 0.0143(3) Uani 1 1 d . . . . .
C6 C 0.3233(2) 0.65111(10) 0.29830(13) 0.0147(3) Uani 1 1 d . . . . .
H6 H 0.324339 0.697124 0.332090 0.018 Uiso 1 1 calc R U . . .
C7 C 0.3121(2) 0.43693(9) 0.14742(12) 0.0136(3) Uani 1 1 d . . . . .
C8 C 0.2602(3) 0.44171(11) 0.03027(14) 0.0194(3) Uani 1 1 d . . . . .
H8A H 0.355053 0.470929 -0.002548 0.029 Uiso 1 1 calc R U . . .
H8B H 0.135753 0.464654 0.018015 0.029 Uiso 1 1 calc R U . . .
H8C H 0.256425 0.392604 0.000343 0.029 Uiso 1 1 calc R U . . .
C9 C 0.1597(3) 0.39078(11) 0.19634(15) 0.0245(4) Uani 1 1 d . . . . .
H9A H 0.158095 0.341658 0.166492 0.037 Uiso 1 1 calc R U . . .
H9B H 0.035614 0.413577 0.181881 0.037 Uiso 1 1 calc R U . . .
H9C H 0.188607 0.387786 0.271727 0.037 Uiso 1 1 calc R U . . .
C10 C 0.5029(3) 0.39878(11) 0.16425(15) 0.0220(4) Uani 1 1 d . . . . .
H10A H 0.495382 0.350538 0.131627 0.033 Uiso 1 1 calc R U . . .
H10B H 0.536097 0.393446 0.238995 0.033 Uiso 1 1 calc R U . . .
H10C H 0.599913 0.427839 0.132933 0.033 Uiso 1 1 calc R U . . .
C11 C 0.2584(3) 0.71671(10) 0.12647(14) 0.0175(3) Uani 1 1 d . . . . .
C12 C 0.1391(3) 0.77284(12) 0.18134(17) 0.0280(4) Uani 1 1 d . . . . .
H12A H 0.132055 0.818152 0.141030 0.042 Uiso 1 1 calc R U . . .
H12B H 0.197746 0.782606 0.251129 0.042 Uiso 1 1 calc R U . . .
H12C H 0.011318 0.753536 0.186840 0.042 Uiso 1 1 calc R U . . .
C13 C 0.1605(3) 0.70356(12) 0.01840(16) 0.0280(4) Uani 1 1 d . . . . .
H13A H 0.238177 0.670909 -0.021008 0.042 Uiso 1 1 calc R U . . .
H13B H 0.144195 0.750097 -0.018422 0.042 Uiso 1 1 calc R U . . .
H13C H 0.036549 0.681241 0.025398 0.042 Uiso 1 1 calc R U . . .
C14 C 0.4548(3) 0.74878(12) 0.11336(17) 0.0267(4) Uani 1 1 d . . . . .
H14A H 0.528295 0.714677 0.073899 0.040 Uiso 1 1 calc R U . . .
H14B H 0.519995 0.757041 0.181998 0.040 Uiso 1 1 calc R U . . .
H14C H 0.441681 0.795137 0.075807 0.040 Uiso 1 1 calc R U . . .
C15 C 0.8407(3) 0.50790(11) 0.35253(15) 0.0219(4) Uani 1 1 d . . . . .
H15A H 0.765066 0.467400 0.320390 0.026 Uiso 1 1 calc R U . . .
H15B H 0.973921 0.491937 0.364117 0.026 Uiso 1 1 calc R U . . .
C16 C 0.8257(3) 0.57545(12) 0.28379(15) 0.0239(4) Uani 1 1 d . . . . .
H16A H 0.706688 0.574966 0.238632 0.029 Uiso 1 1 calc R U . . .
H16B H 0.933785 0.578404 0.239460 0.029 Uiso 1 1 calc R U . . .
C17 C 0.8283(3) 0.63978(12) 0.36087(16) 0.0235(4) Uani 1 1 d . . . . .
H17A H 0.939783 0.671284 0.353175 0.028 Uiso 1 1 calc R U . . .
H17B H 0.712289 0.669568 0.349414 0.028 Uiso 1 1 calc R U . . .
C18 C 0.8383(3) 0.60435(11) 0.46766(15) 0.0227(4) Uani 1 1 d . . . . .
H18A H 0.970229 0.603256 0.498476 0.027 Uiso 1 1 calc R U . . .
H18B H 0.759433 0.631337 0.515035 0.027 Uiso 1 1 calc R U . . .

loop_
_atom_site_aniso_label
_atom_site_aniso_U_11
_atom_site_aniso_U_22
_atom_site_aniso_U_33
_atom_site_aniso_U_23
_atom_site_aniso_U_13
_atom_site_aniso_U_12
Ge1 0.01856(12) 0.01370(12) 0.00837(10) 0.00010(9) 0.00067(8) -0.00022(10)
O1 0.0228(6) 0.0150(6) 0.0089(5) 0.0005(4) 0.0001(4) 0.0018(5)
O2 0.0211(6) 0.0137(6) 0.0081(5) 0.0004(4) 0.0003(4) -0.0001(4)
O3 0.0210(6) 0.0190(6) 0.0141(6) -0.0014(5) 0.0050(5) -0.0035(5)
C1 0.0136(7) 0.0170(8) 0.0082(6) 0.0002(5) 0.0009(5) 0.0002(6)
C2 0.0145(7) 0.0146(7) 0.0105(6) 0.0016(5) 0.0023(5) -0.0004(5)
C3 0.0134(7) 0.0159(8) 0.0120(7) 0.0005(5) 0.0019(5) -0.0001(5)
C4 0.0154(7) 0.0174(8) 0.0111(7) 0.0010(6) 0.0006(5) 0.0014(6)
C5 0.0141(7) 0.0165(7) 0.0125(7) 0.0021(6) 0.0021(5) 0.0008(6)
C6 0.0167(7) 0.0150(7) 0.0125(7) 0.0006(6) 0.0013(6) 0.0010(6)
C7 0.0183(7) 0.0127(7) 0.0099(6) -0.0003(5) 0.0008(5) -0.0013(6)
C8 0.0236(8) 0.0213(9) 0.0133(7) -0.0020(6) 0.0011(6) -0.0001(7)
C9 0.0331(10) 0.0236(9) 0.0176(8) -0.0034(7) 0.0066(7) -0.0100(8)
C10 0.0277(9) 0.0218(9) 0.0163(8) -0.0028(7) 0.0010(7) 0.0073(7)
C11 0.0225(8) 0.0155(8) 0.0146(7) 0.0033(6) 0.0020(6) 0.0030(6)
C12 0.0385(11) 0.0226(10) 0.0233(9) 0.0030(8) 0.0051(8) 0.0114(8)
C13 0.0395(12) 0.0250(10) 0.0183(9) 0.0042(7) -0.0064(8) 0.0028(9)
C14 0.0308(10) 0.0223(10) 0.0274(10) 0.0082(8) 0.0043(8) -0.0032(8)
C15 0.0206(8) 0.0272(10) 0.0187(8) -0.0039(7) 0.0071(6) 0.0004(7)
C16 0.0191(8) 0.0368(11) 0.0163(8) 0.0031(7) 0.0038(6) -0.0039(8)
C17 0.0203(8) 0.0242(9) 0.0260(9) 0.0066(8) 0.0016(7) -0.0034(7)
C18 0.0259(9) 0.0225(9) 0.0199(8) -0.0016(7) 0.0034(7) -0.0071(7)

loop_
_atom_type_symbol
_atom_type_description
_atom_type_scat_dispersion_real
_atom_type_scat_dispersion_imag
_atom_type_scat_source
C C 0.0033 0.0016 'International Tables Vol C Tables 4.2.6.8 and 6.1.1.4'
H H 0.0000 0.0000 'International Tables Vol C Tables 4.2.6.8 and 6.1.1.4'
O O 0.0106 0.0060 'International Tables Vol C Tables 4.2.6.8 and 6.1.1.4'
Ge Ge 0.1547 1.8001 'International Tables Vol C Tables 4.2.6.8 and 6.1.1.4'

loop_
_geom_angle_atom_site_label_1
_geom_angle_atom_site_label_2
_geom_angle_atom_site_label_3
_geom_angle
_geom_angle_site_symmetry_1
_geom_angle_site_symmetry_3
_geom_angle_publ_flag
O1 Ge1 O1 180.0 3_666 . ?
O1 Ge1 O2 89.60(6) 3_666 3_666 ?
O1 Ge1 O2 90.40(6) . 3_666 ?
O1 Ge1 O2 90.40(6) 3_666 . ?
O1 Ge1 O2 89.60(6) . . ?
O2 Ge1 O2 180.0 3_666 . ?
O1 Ge1 O3 89.31(6) 3_666 3_666 ?
O1 Ge1 O3 90.69(6) . 3_666 ?
O2 Ge1 O3 92.23(6) 3_666 3_666 ?
O2 Ge1 O3 87.77(6) . 3_666 ?
O1 Ge1 O3 90.69(6) 3_666 . ?
O1 Ge1 O3 89.31(6) . . ?
O2 Ge1 O3 87.77(6) 3_666 . ?
O2 Ge1 O3 92.23(6) . . ?
O3 Ge1 O3 180.0 3_666 . ?
C1 O1 Ge1 108.93(11) . . ?
C2 O2 Ge1 109.15(11) . . ?
C15 O3 C18 104.60(14) . . ?
C15 O3 Ge1 125.06(11) . . ?
C18 O3 Ge1 120.57(11) . . ?
O1 C1 C6 122.46(15) . . ?
O1 C1 C2 115.83(15) . . ?
C6 C1 C2 121.63(15) . . ?
O2 C2 C1 115.11(15) . . ?
O2 C2 C3 124.09(16) . . ?
C1 C2 C3 120.77(15) . . ?
C2 C3 C4 116.23(15) . . ?
C2 C3 C7 121.29(15) . . ?
C4 C3 C7 122.48(15) . . ?
C5 C4 C3 123.69(15) . . ?
C5 C4 H4 118.2 . . ?
C3 C4 H4 118.2 . . ?
C4 C5 C6 118.13(16) . . ?
C4 C5 C11 122.69(15) . . ?
C6 C5 C11 119.04(16) . . ?
C1 C6 C5 119.42(16) . . ?
C1 C6 H6 120.3 . . ?
C5 C6 H6 120.3 . . ?
C10 C7 C8 108.33(14) . . ?
C10 C7 C3 110.57(14) . . ?
C8 C7 C3 112.33(14) . . ?
C10 C7 C9 109.27(16) . . ?
C8 C7 C9 107.99(15) . . ?
C3 C7 C9 108.28(14) . . ?
C7 C8 H8A 109.5 . . ?
C7 C8 H8B 109.5 . . ?
H8A C8 H8B 109.5 . . ?
C7 C8 H8C 109.5 . . ?
H8A C8 H8C 109.5 . . ?
H8B C8 H8C 109.5 . . ?
C7 C9 H9A 109.5 . . ?
C7 C9 H9B 109.5 . . ?
H9A C9 H9B 109.5 . . ?
C7 C9 H9C 109.5 . . ?
H9A C9 H9C 109.5 . . ?
H9B C9 H9C 109.5 . . ?
C7 C10 H10A 109.5 . . ?
C7 C10 H10B 109.5 . . ?
H10A C10 H10B 109.5 . . ?
C7 C10 H10C 109.5 . . ?
H10A C10 H10C 109.5 . . ?
H10B C10 H10C 109.5 . . ?
C13 C11 C14 108.46(17) . . ?
C13 C11 C5 112.37(16) . . ?
C14 C11 C5 108.33(15) . . ?
C13 C11 C12 107.21(17) . . ?
C14 C11 C12 109.15(17) . . ?
C5 C11 C12 111.26(15) . . ?
C11 C12 H12A 109.5 . . ?
C11 C12 H12B 109.5 . . ?
H12A C12 H12B 109.5 . . ?
C11 C12 H12C 109.5 . . ?
H12A C12 H12C 109.5 . . ?
H12B C12 H12C 109.5 . . ?
C11 C13 H13A 109.5 . . ?
C11 C13 H13B 109.5 . . ?
H13A C13 H13B 109.5 . . ?
C11 C13 H13C 109.5 . . ?
H13A C13 H13C 109.5 . . ?
H13B C13 H13C 109.5 . . ?
C11 C14 H14A 109.5 . . ?
C11 C14 H14B 109.5 . . ?
H14A C14 H14B 109.5 . . ?
C11 C14 H14C 109.5 . . ?
H14A C14 H14C 109.5 . . ?
H14B C14 H14C 109.5 . . ?
O3 C15 C16 104.85(16) . . ?
O3 C15 H15A 110.8 . . ?
C16 C15 H15A 110.8 . . ?
O3 C15 H15B 110.8 . . ?
C16 C15 H15B 110.8 . . ?
H15A C15 H15B 108.9 . . ?
C15 C16 C17 104.56(16) . . ?
C15 C16 H16A 110.8 . . ?
C17 C16 H16A 110.8 . . ?
C15 C16 H16B 110.8 . . ?
C17 C16 H16B 110.8 . . ?
H16A C16 H16B 108.9 . . ?
C18 C17 C16 104.67(17) . . ?
C18 C17 H17A 110.8 . . ?
C16 C17 H17A 110.8 . . ?
C18 C17 H17B 110.8 . . ?
C16 C17 H17B 110.8 . . ?
H17A C17 H17B 108.9 . . ?
O3 C18 C17 105.34(15) . . ?
O3 C18 H18A 110.7 . . ?
C17 C18 H18A 110.7 . . ?
O3 C18 H18B 110.7 . . ?
C17 C18 H18B 110.7 . . ?
H18A C18 H18B 108.8 . . ?

loop_
_geom_bond_atom_site_label_1
_geom_bond_atom_site_label_2
_geom_bond_distance
_geom_bond_site_symmetry_2
_geom_bond_publ_flag
Ge1 O1 1.8247(13) 3_666 ?
Ge1 O1 1.8247(13) . ?
Ge1 O2 1.8297(13) 3_666 ?
Ge1 O2 1.8298(13) . ?
Ge1 O3 2.1126(14) 3_666 ?
Ge1 O3 2.1126(14) . ?
O1 C1 1.366(2) . ?
O2 C2 1.371(2) . ?
O3 C15 1.459(2) . ?
O3 C18 1.462(2) . ?
C1 C6 1.382(2) . ?
C1 C2 1.397(2) . ?
C2 C3 1.405(2) . ?
C3 C4 1.408(2) . ?
C3 C7 1.542(2) . ?
C4 C5 1.397(2) . ?
C4 H4 0.9500 . ?
C5 C6 1.405(2) . ?
C5 C11 1.533(2) . ?
C6 H6 0.9500 . ?
C7 C10 1.525(3) . ?
C7 C8 1.531(2) . ?
C7 C9 1.543(3) . ?
C8 H8A 0.9800 . ?
C8 H8B 0.9800 . ?
C8 H8C 0.9800 . ?
C9 H9A 0.9800 . ?
C9 H9B 0.9800 . ?
C9 H9C 0.9800 . ?
C10 H10A 0.9800 . ?
C10 H10B 0.9800 . ?
C10 H10C 0.9800 . ?
C11 C13 1.530(3) . ?
C11 C14 1.532(3) . ?
C11 C12 1.538(3) . ?
C12 H12A 0.9800 . ?
C12 H12B 0.9800 . ?
C12 H12C 0.9800 . ?
C13 H13A 0.9800 . ?
C13 H13B 0.9800 . ?
C13 H13C 0.9800 . ?
C14 H14A 0.9800 . ?
C14 H14B 0.9800 . ?
C14 H14C 0.9800 . ?
C15 C16 1.523(3) . ?
C15 H15A 0.9900 . ?
C15 H15B 0.9900 . ?
C16 C17 1.542(3) . ?
C16 H16A 0.9900 . ?
C16 H16B 0.9900 . ?
C17 C18 1.519(3) . ?
C17 H17A 0.9900 . ?
C17 H17B 0.9900 . ?
C18 H18A 0.9900 . ?
C18 H18B 0.9900 . ?

loop_
_geom_hbond_atom_site_label_D
_geom_hbond_atom_site_label_H
_geom_hbond_atom_site_label_A
_geom_hbond_distance_DH
_geom_hbond_distance_HA
_geom_hbond_distance_DA
_geom_hbond_angle_DHA
_geom_hbond_site_symmetry_A
C15 H15A O2 0.99 2.56 3.103(2) 114.0 .

loop_
_geom_torsion_atom_site_label_1
_geom_torsion_atom_site_label_2
_geom_torsion_atom_site_label_3
_geom_torsion_atom_site_label_4
_geom_torsion
_geom_torsion_site_symmetry_1
_geom_torsion_site_symmetry_2
_geom_torsion_site_symmetry_3
_geom_torsion_site_symmetry_4
_geom_torsion_publ_flag
O2 Ge1 O1 C1 169.25(11) 3_666 . . . ?
O2 Ge1 O1 C1 -10.75(11) . . . . ?
O3 Ge1 O1 C1 -98.52(11) 3_666 . . . ?
O3 Ge1 O1 C1 81.48(11) . . . . ?
O1 Ge1 O2 C2 -170.55(11) 3_666 . . . ?
O1 Ge1 O2 C2 9.45(11) . . . . ?
O3 Ge1 O2 C2 100.16(11) 3_666 . . . ?
O3 Ge1 O2 C2 -79.84(11) . . . . ?
Ge1 O1 C1 C6 -166.94(13) . . . . ?
Ge1 O1 C1 C2 9.83(18) . . . . ?
Ge1 O2 C2 C1 -6.04(18) . . . . ?
Ge1 O2 C2 C3 172.12(13) . . . . ?
O1 C1 C2 O2 -2.6(2) . . . . ?
C6 C1 C2 O2 174.22(15) . . . . ?
O1 C1 C2 C3 179.20(15) . . . . ?
C6 C1 C2 C3 -4.0(3) . . . . ?
O2 C2 C3 C4 -174.78(15) . . . . ?
C1 C2 C3 C4 3.3(2) . . . . ?
O2 C2 C3 C7 5.3(3) . . . . ?
C1 C2 C3 C7 -176.69(15) . . . . ?
C2 C3 C4 C5 -0.3(2) . . . . ?
C7 C3 C4 C5 179.68(16) . . . . ?
C3 C4 C5 C6 -2.1(3) . . . . ?
C3 C4 C5 C11 173.63(16) . . . . ?
O1 C1 C6 C5 178.10(15) . . . . ?
C2 C1 C6 C5 1.5(3) . . . . ?
C4 C5 C6 C1 1.4(2) . . . . ?
C11 C5 C6 C1 -174.42(15) . . . . ?
C2 C3 C7 C10 -58.2(2) . . . . ?
C4 C3 C7 C10 121.79(17) . . . . ?
C2 C3 C7 C8 -179.39(15) . . . . ?
C4 C3 C7 C8 0.6(2) . . . . ?
C2 C3 C7 C9 61.4(2) . . . . ?
C4 C3 C7 C9 -118.53(18) . . . . ?
C4 C5 C11 C13 20.9(2) . . . . ?
C6 C5 C11 C13 -163.43(17) . . . . ?
C4 C5 C11 C14 -98.9(2) . . . . ?
C6 C5 C11 C14 76.8(2) . . . . ?
C4 C5 C11 C12 141.14(18) . . . . ?
C6 C5 C11 C12 -43.2(2) . . . . ?
C18 O3 C15 C16 -39.55(18) . . . . ?
Ge1 O3 C15 C16 106.02(15) . . . . ?
O3 C15 C16 C17 24.91(19) . . . . ?
C15 C16 C17 C18 -1.75(19) . . . . ?
C15 O3 C18 C17 38.50(19) . . . . ?
Ge1 O3 C18 C17 -108.98(14) . . . . ?
C16 C17 C18 O3 -22.0(2) . . . . ?
